data_4301327
loop_
_publ_author_name
'Nicolas Louvain'
'Nicolas Mercier'
'Florent Boucher'

_publ_contact_author_address
;
Laboratoire Chimie Ingenierie Moleculaire Materiaux Angers
UMR CNRS 6501, Faculte des Sciences, 2 Bd Lavoisier, F-49045 Angers, France
;
_publ_contact_author_email nicolas.mercier@univ-angers.fr
_publ_contact_author_fax (33)2.41.73.54.05
_publ_contact_author_name 'Mercier, Nicolas'
_publ_contact_author_phone (33)2.41.73.50.83
_publ_section_title
;
\a- to \b-(dmes)BiI5 (dmes = Dimethyl(2-ethylammonium)sulfonium Dication):
Umbrella Reversal of Sulfonium in the Solid State and Short I...I
Interchain Contacts-Crystal Structures, Optical Properties, and
Theoretical Investigations of 1D Iodobismuthates
;
_journal_name_full 'Inorganic Chemistry'
_journal_page_first 879
_journal_page_last 888
_journal_paper_doi 10.1021/ic801900r
_journal_volume 48
_journal_year 2009
_chemical_absolute_configuration ad
_chemical_formula_sum 'C4 H13 Bi I5 N S'
_chemical_formula_weight 950.69
_space_group_IT_number 33
_symmetry_cell_setting orthorhombic
_symmetry_space_group_name_Hall 'P -2n 2a'
_symmetry_space_group_name_H-M 'P 21 c n'
_audit_creation_date 2007-10-24T11:33:33-00:00
_audit_creation_method 'WinGX routine CIF_UPDATE'
_cell_angle_alpha 90.000(11)
_cell_angle_beta 90.000(7)
_cell_angle_gamma 90.000(7)
_cell_formula_units_Z 4
_cell_length_a 8.4752(3)
_cell_length_b 12.6137(15)
_cell_length_c 16.385(2)
_cell_measurement_temperature 293(2)
_cell_volume 1751.6(3)
_computing_structure_refinement 'SHELXL-97 (Sheldrick, 1997)'
_diffrn_ambient_temperature 293(2)
_diffrn_detector_area_resol_mean 9
_diffrn_measured_fraction_theta_full 0.996
_diffrn_measured_fraction_theta_max 0.996
_diffrn_measurement_device '\k-geometry diffractometer'
_diffrn_measurement_device_type area_detector
_diffrn_measurement_method CCD
_diffrn_radiation_monochromator graphite
_diffrn_radiation_probe x-ray
_diffrn_radiation_type MoK\a
_diffrn_radiation_wavelength 0.71073
_diffrn_reflns_av_R_equivalents 0.0784
_diffrn_reflns_limit_h_max 11
_diffrn_reflns_limit_h_min -9
_diffrn_reflns_limit_k_max 17
_diffrn_reflns_limit_k_min -17
_diffrn_reflns_limit_l_max 23
_diffrn_reflns_limit_l_min -22
_diffrn_reflns_number 34672
_diffrn_reflns_theta_full 30.02
_diffrn_reflns_theta_max 30.02
_diffrn_reflns_theta_min 3.15
_exptl_absorpt_coefficient_mu 18.967
_exptl_absorpt_correction_T_max 0.4398
_exptl_absorpt_correction_T_min 0.2285
_exptl_absorpt_correction_type multi-scan
_exptl_crystal_colour red
_exptl_crystal_density_diffrn 3.605
_exptl_crystal_density_method 'not measured'
_exptl_crystal_description prism
_exptl_crystal_F_000 1632
_exptl_crystal_size_max 0.306
_exptl_crystal_size_mid 0.056
_exptl_crystal_size_min 0.053
_refine_diff_density_max 1.264
_refine_diff_density_min -1.333
_refine_ls_abs_structure_details 'Flack H D (1983), Acta Cryst. A39, 876-881'
_refine_ls_abs_structure_Flack 0.256(5)
_refine_ls_extinction_method none
_refine_ls_goodness_of_fit_ref 0.977
_refine_ls_hydrogen_treatment constr
_refine_ls_matrix_type full
_refine_ls_number_parameters 110
_refine_ls_number_reflns 4664
_refine_ls_number_restraints 1
_refine_ls_restrained_S_all 0.977
_refine_ls_R_factor_gt 0.0333
_refine_ls_shift/su_max 0.001
_refine_ls_structure_factor_coef Fsqd
_refine_ls_weighting_details 'calc w=1/[\s^2^(Fo^2^)+(0.0246P)^2^+0.0000P] where P=(Fo^2^+2Fc^2^)/3'
_refine_ls_weighting_scheme calc
_refine_ls_wR_factor_ref 0.0604
_reflns_number_gt 3247
_reflns_number_total 4664
_reflns_threshold_expression >2sigma(I)
_cod_data_source_file ic801900r_si_001_1.cif
_cod_data_source_block 1a
_cod_database_code 4301327

loop_
_symmetry_equiv_pos_as_xyz
'x, y, z'
'x+1/2, -y, -z'
'x, -y+1/2, z+1/2'
'x+1/2, y+1/2, -z+1/2'

loop_
_atom_site_label
_atom_site_type_symbol
_atom_site_fract_x
_atom_site_fract_y
_atom_site_fract_z
_atom_site_U_iso_or_equiv
_atom_site_adp_type
_atom_site_occupancy
_atom_site_calc_flag
_atom_site_refinement_flags
_atom_site_disorder_group
_atom_site_disorder_assembly
Bi Bi 0.79504(4) 0.34126(2) 0.422963(17) 0.02797(8) Uani 1 d . . .
I3 I 0.81306(8) 0.48141(4) 0.26950(3) 0.03842(14) Uani 1 d . . .
I2 I 1.08347(8) 0.22593(5) 0.37048(4) 0.04863(18) Uani 1 d . . .
I4 I 0.49800(8) 0.47575(5) 0.48622(4) 0.04585(17) Uani 1 d . . .
I1 I 0.56887(7) 0.18949(5) 0.35194(4) 0.04324(16) Uani 1 d . . .
I5 I 0.78745(10) 0.22390(5) 0.58620(4) 0.05157(17) Uani 1 d . . .
S S 0.7291(3) 0.6139(2) 0.86359(17) 0.0592(8) Uani 1 d . . .
C2 C 0.8683(12) 0.5971(9) 0.7824(6) 0.063(3) Uani 1 d . . .
H2A H 0.8539 0.6537 0.7431 0.075 Uiso 1 calc R . .
H2B H 0.9741 0.6033 0.8044 0.075 Uiso 1 calc R . .
C3 C 0.8337(16) 0.5519(8) 0.9498(6) 0.075(4) Uani 1 d . . .
H3A H 0.8268 0.4761 0.9452 0.112 Uiso 1 calc R . .
H3B H 0.7863 0.5741 1.0002 0.112 Uiso 1 calc R . .
H3C H 0.9425 0.573 0.9489 0.112 Uiso 1 calc R . .
C4 C 0.7609(18) 0.7521(8) 0.8871(7) 0.091(5) Uani 1 d . . .
H4A H 0.6917 0.7731 0.9306 0.136 Uiso 1 calc R . .
H4B H 0.7395 0.7943 0.8396 0.136 Uiso 1 calc R . .
H4C H 0.8685 0.7625 0.9037 0.136 Uiso 1 calc R . .
N N 0.7238(9) 0.4831(6) 0.6825(5) 0.048(2) Uani 1 d . . .
H1C H 0.7244 0.4181 0.6615 0.071 Uiso 1 calc R . .
H1E H 0.7349 0.5304 0.6426 0.071 Uiso 1 calc R . .
H1D H 0.6328 0.4942 0.7082 0.071 Uiso 1 calc R . .
C1 C 0.8534(12) 0.4939(9) 0.7399(6) 0.060(3) Uani 1 d . . .
H1B H 0.951 0.4806 0.7109 0.072 Uiso 1 calc R . .
H1A H 0.8425 0.439 0.781 0.072 Uiso 1 calc R . .

loop_
_atom_site_aniso_label
_atom_site_aniso_U_11
_atom_site_aniso_U_22
_atom_site_aniso_U_33
_atom_site_aniso_U_23
_atom_site_aniso_U_13
_atom_site_aniso_U_12
Bi 0.02606(15) 0.02629(14) 0.03157(15) -0.00348(13) 0.00117(17) -0.00003(17)
I3 0.0364(3) 0.0450(3) 0.0339(3) 0.0055(2) -0.0005(3) -0.0059(3)
I2 0.0317(3) 0.0486(4) 0.0655(5) -0.0080(3) 0.0068(3) 0.0108(3)
I4 0.0417(4) 0.0566(4) 0.0393(3) -0.0113(3) 0.0006(3) 0.0234(3)
I1 0.0331(3) 0.0394(3) 0.0572(4) -0.0128(3) -0.0033(3) -0.0069(3)
I5 0.0633(4) 0.0487(4) 0.0427(3) 0.0154(3) 0.0000(4) 0.0008(5)
S 0.0515(17) 0.0573(18) 0.0690(19) -0.0088(14) 0.0086(14) -0.0063(14)
C2 0.054(7) 0.080(9) 0.054(7) -0.012(6) 0.001(5) -0.021(6)
C3 0.127(13) 0.046(7) 0.051(6) -0.001(5) -0.001(7) -0.001(8)
C4 0.101(12) 0.040(7) 0.131(12) -0.035(7) 0.038(10) -0.005(7)
N 0.035(4) 0.069(6) 0.038(5) 0.001(4) -0.005(4) -0.002(4)
C1 0.043(7) 0.094(9) 0.043(6) -0.005(6) -0.008(5) -0.006(6)

loop_
_atom_type_symbol
_atom_type_description
_atom_type_scat_dispersion_real
_atom_type_scat_dispersion_imag
_atom_type_scat_source
C C 0.0033 0.0016 'International Tables Vol C Tables 4.2.6.8 and 6.1.1.4'
H H 0 0 'International Tables Vol C Tables 4.2.6.8 and 6.1.1.4'
N N 0.0061 0.0033 'International Tables Vol C Tables 4.2.6.8 and 6.1.1.4'
S S 0.1246 0.1234 'International Tables Vol C Tables 4.2.6.8 and 6.1.1.4'
I I -0.4742 1.8119 'International Tables Vol C Tables 4.2.6.8 and 6.1.1.4'
Bi Bi -4.1077 10.2566 'International Tables Vol C Tables 4.2.6.8 and 6.1.1.4'

loop_
_geom_angle_atom_site_label_1
_geom_angle_atom_site_label_2
_geom_angle_atom_site_label_3
_geom_angle
_geom_angle_site_symmetry_1
_geom_angle_site_symmetry_3
_geom_angle_publ_flag
I1 Bi I2 95.90(2) . . ?
I1 Bi I5 90.99(2) . . ?
I2 Bi I5 91.92(2) . . ?
I1 Bi I3 94.75(2) . . ?
I2 Bi I3 90.23(2) . . ?
I5 Bi I3 173.64(2) . . ?
I1 Bi I4 87.75(2) . . ?
I2 Bi I4 176.32(2) . . ?
I5 Bi I4 87.53(2) . . ?
I3 Bi I4 89.95(2) . . ?
I1 Bi I4 171.43(2) . 2_566 ?
I2 Bi I4 92.57(2) . 2_566 ?
I5 Bi I4 87.38(2) . 2_566 ?
I3 Bi I4 86.54(2) . 2_566 ?
I4 Bi I4 83.773(10) . 2_566 ?
Bi I4 Bi 160.33(3) . 2_466 ?
C2 S C4 100.1(6) . . ?
C2 S C3 101.7(6) . . ?
C4 S C3 100.1(6) . . ?
C1 C2 S 113.4(8) . . ?
C1 C2 H2A 108.9 . . ?
S C2 H2A 108.9 . . ?
C1 C2 H2B 108.9 . . ?
S C2 H2B 108.9 . . ?
H2A C2 H2B 107.7 . . ?
S C3 H3A 109.5 . . ?
S C3 H3B 109.5 . . ?
H3A C3 H3B 109.5 . . ?
S C3 H3C 109.5 . . ?
H3A C3 H3C 109.5 . . ?
H3B C3 H3C 109.5 . . ?
S C4 H4A 109.5 . . ?
S C4 H4B 109.5 . . ?
H4A C4 H4B 109.5 . . ?
S C4 H4C 109.5 . . ?
H4A C4 H4C 109.5 . . ?
H4B C4 H4C 109.5 . . ?
C1 N H1C 109.5 . . ?
C1 N H1E 109.5 . . ?
H1C N H1E 109.5 . . ?
C1 N H1D 109.5 . . ?
H1C N H1D 109.5 . . ?
H1E N H1D 109.5 . . ?
N C1 C2 116.8(9) . . ?
N C1 H1B 108.1 . . ?
C2 C1 H1B 108.1 . . ?
N C1 H1A 108.1 . . ?
C2 C1 H1A 108.1 . . ?
H1B C1 H1A 107.3 . . ?

loop_
_geom_bond_atom_site_label_1
_geom_bond_atom_site_label_2
_geom_bond_distance
_geom_bond_site_symmetry_2
_geom_bond_publ_flag
Bi I1 2.9484(7) . ?
Bi I2 2.9717(8) . ?
Bi I5 3.0576(7) . ?
Bi I3 3.0774(7) . ?
Bi I4 3.2077(7) . ?
Bi I4 3.2405(7) 2_566 ?
I4 Bi 3.2405(7) 2_466 ?
S C2 1.790(10) . ?
S C4 1.806(10) . ?
S C3 1.842(11) . ?
C2 C1 1.481(14) . ?
C2 H2A 0.97 . ?
C2 H2B 0.97 . ?
C3 H3A 0.96 . ?
C3 H3B 0.96 . ?
C3 H3C 0.96 . ?
C4 H4A 0.96 . ?
C4 H4B 0.96 . ?
C4 H4C 0.96 . ?
N C1 1.453(11) . ?
N H1C 0.89 . ?
N H1E 0.89 . ?
N H1D 0.89 . ?
C1 H1B 0.97 . ?
C1 H1A 0.97 . ?

loop_
_geom_hbond_atom_site_label_D
_geom_hbond_atom_site_label_H
_geom_hbond_atom_site_label_A
_geom_hbond_site_symmetry_A
_geom_hbond_distance_DH
_geom_hbond_distance_HA
_geom_hbond_distance_DA
_geom_hbond_angle_DHA
N H1C I5 . 0.89 2.79 3.670(8) 168.6
N H1E I4 2_566 0.89 3.07 3.648(8) 124.3
N H1D I3 2_466 0.89 2.75 3.597(8) 159.1
